data_7150222
loop_
_publ_author_name
'Ilioudis, Christos A.'
'Steed, Jonathan W.'

_publ_section_title
;
 Polyaza metacyclophanes as ditopic anion receptors.
;
_journal_issue 16
_journal_name_full 'Organic &amp; biomolecular chemistry'
_journal_page_first 2935
_journal_page_last 2945
_journal_paper_doi 10.1039/b506828b
_journal_volume 3
_journal_year 2005
_chemical_formula_sum 'C12 H19 N3'
_chemical_formula_weight 205.30
_chemical_name_systematic
;
?
;
_space_group_IT_number 61
_symmetry_cell_setting orthorhombic
_symmetry_space_group_name_Hall '-P 2ac 2ab'
_symmetry_space_group_name_H-M 'P b c a'
_atom_sites_solution_hydrogens geom
_atom_sites_solution_primary direct
_atom_sites_solution_secondary difmap
_audit_creation_method SHELXL-97
_cell_angle_alpha 90.00
_cell_angle_beta 90.00
_cell_angle_gamma 90.00
_cell_formula_units_Z 8
_cell_length_a 10.805(2)
_cell_length_b 10.863(2)
_cell_length_c 19.502(4)
_cell_measurement_temperature 120(2)
_cell_volume 2289.0(8)
_computing_cell_refinement 'DENZO SMN'
_computing_data_collection 'NONIUS COLLECT'
_computing_data_reduction 'DENZO SMN'
_computing_molecular_graphics 'XSeed interface to POVRay'
_computing_publication_material 'CIFTAB (Sheldrick, 1997)'
_computing_structure_refinement 'SHELXL-97 (Sheldrick, 1997)'
_computing_structure_solution 'SHELXS-97 (Sheldrick, 1990)'
_diffrn_ambient_temperature 120(2)
_diffrn_measured_fraction_theta_full 0.997
_diffrn_measured_fraction_theta_max 0.997
_diffrn_measurement_device_type 'KAPPA CCD'
_diffrn_measurement_method '2o phi frames'
_diffrn_radiation_monochromator graphite
_diffrn_radiation_source 'fine-focus sealed tube'
_diffrn_radiation_type MoK\a
_diffrn_radiation_wavelength 0.71073
_diffrn_reflns_av_R_equivalents 0.2017
_diffrn_reflns_av_sigmaI/netI 0.1520
_diffrn_reflns_limit_h_max 12
_diffrn_reflns_limit_h_min -12
_diffrn_reflns_limit_k_max 11
_diffrn_reflns_limit_k_min -12
_diffrn_reflns_limit_l_max 23
_diffrn_reflns_limit_l_min -23
_diffrn_reflns_number 10982
_diffrn_reflns_theta_full 24.98
_diffrn_reflns_theta_max 24.98
_diffrn_reflns_theta_min 3.38
_diffrn_standards_decay_% 0
_diffrn_standards_number 0
_exptl_absorpt_coefficient_mu 0.073
_exptl_absorpt_correction_type none
_exptl_crystal_colour colourless
_exptl_crystal_density_diffrn 1.191
_exptl_crystal_density_method 'not measured'
_exptl_crystal_description block
_exptl_crystal_F_000 896
_exptl_crystal_size_max 0.45
_exptl_crystal_size_mid 0.45
_exptl_crystal_size_min 0.3
_refine_diff_density_max 0.558
_refine_diff_density_min -0.375
_refine_diff_density_rms 0.083
_refine_ls_extinction_coef 0.006(2)
_refine_ls_extinction_expression Fc^*^=kFc[1+0.001xFc^2^\l^3^/sin(2\q)]^-1/4^
_refine_ls_extinction_method SHELXL
_refine_ls_goodness_of_fit_ref 1.259
_refine_ls_hydrogen_treatment mixed
_refine_ls_matrix_type full
_refine_ls_number_parameters 137
_refine_ls_number_reflns 2012
_refine_ls_number_restraints 0
_refine_ls_restrained_S_all 1.259
_refine_ls_R_factor_all 0.1854
_refine_ls_R_factor_gt 0.1280
_refine_ls_shift/su_max 0.000
_refine_ls_shift/su_mean 0.000
_refine_ls_structure_factor_coef Fsqd
_refine_ls_weighting_details 'calc w=1/[\s^2^(Fo^2^)+(0.0089P)^2^+6.6855P] where P=(Fo^2^+2Fc^2^)/3'
_refine_ls_weighting_scheme calc
_refine_ls_wR_factor_gt 0.1902
_refine_ls_wR_factor_ref 0.2049
_reflns_number_gt 1457
_reflns_number_total 2012
_reflns_threshold_expression >2sigma(I)
_cod_data_source_file b506828b.txt
_cod_data_source_block PBCAREF.CIF
_cod_original_cell_volume 2289.1(8)
_cod_original_sg_symbol_H-M Pbca
_cod_database_code 7150222

loop_
_symmetry_equiv_pos_as_xyz
'x, y, z'
'-x+1/2, -y, z+1/2'
'x+1/2, -y+1/2, -z'
'-x, y+1/2, -z+1/2'
'-x, -y, -z'
'x-1/2, y, -z-1/2'
'-x-1/2, y-1/2, z'
'x, -y-1/2, z-1/2'

loop_
_atom_site_label
_atom_site_type_symbol
_atom_site_fract_x
_atom_site_fract_y
_atom_site_fract_z
_atom_site_U_iso_or_equiv
_atom_site_adp_type
_atom_site_occupancy
_atom_site_symmetry_multiplicity
_atom_site_calc_flag
_atom_site_refinement_flags
_atom_site_disorder_assembly
_atom_site_disorder_group
N1 N -0.2059(3) -0.2259(3) 0.06796(19) 0.0210(10) Uani 1 1 d . . .
N2 N 0.0705(3) -0.1987(3) 0.02683(18) 0.0208(10) Uani 1 1 d . . .
N3 N 0.1258(3) 0.0580(3) 0.06262(18) 0.0193(9) Uani 1 1 d . . .
C1 C -0.2673(4) -0.1729(4) 0.1282(2) 0.0253(12) Uani 1 1 d . . .
H1A H -0.2990 -0.2399 0.1579 0.030 Uiso 1 1 calc R . .
H1B H -0.3386 -0.1223 0.1134 0.030 Uiso 1 1 calc R . .
C2 C -0.1063(4) -0.3125(4) 0.0863(2) 0.0245(12) Uani 1 1 d . . .
H2A H -0.1412 -0.3965 0.0900 0.029 Uiso 1 1 calc R . .
H2B H -0.0724 -0.2897 0.1317 0.029 Uiso 1 1 calc R . .
C3 C -0.0017(4) -0.3132(4) 0.0339(3) 0.0271(12) Uani 1 1 d . . .
H3A H 0.0561 -0.3804 0.0461 0.033 Uiso 1 1 calc R . .
H3B H -0.0375 -0.3334 -0.0114 0.033 Uiso 1 1 calc R . .
C4 C 0.1466(4) -0.1678(4) 0.0859(2) 0.0241(12) Uani 1 1 d . . .
H4A H 0.2090 -0.2331 0.0935 0.029 Uiso 1 1 calc R . .
H4B H 0.0941 -0.1621 0.1274 0.029 Uiso 1 1 calc R . .
C5 C 0.2110(4) -0.0454(4) 0.0734(2) 0.0246(12) Uani 1 1 d . . .
H5A H 0.2646 -0.0267 0.1132 0.030 Uiso 1 1 calc R . .
H5B H 0.2650 -0.0534 0.0326 0.030 Uiso 1 1 calc R . .
C6 C 0.0879(5) 0.1224(4) 0.1247(2) 0.0272(12) Uani 1 1 d . . .
H6A H 0.0502 0.2022 0.1121 0.033 Uiso 1 1 calc R . .
H6B H 0.1619 0.1395 0.1531 0.033 Uiso 1 1 calc R . .
C7 C -0.0045(4) 0.0480(4) 0.1666(2) 0.0227(12) Uani 1 1 d . . .
C8 C -0.1008(4) -0.0116(4) 0.1343(2) 0.0198(11) Uani 1 1 d . . .
H8 H -0.1152 0.0039 0.0870 0.024 Uiso 1 1 calc R . .
C9 C -0.1773(4) -0.0938(4) 0.1686(2) 0.0207(12) Uani 1 1 d . . .
C10 C -0.1605(4) -0.1088(5) 0.2384(3) 0.0305(13) Uani 1 1 d . . .
H10 H -0.2137 -0.1624 0.2632 0.037 Uiso 1 1 calc R . .
C11 C -0.0673(5) -0.0469(5) 0.2725(3) 0.0387(15) Uani 1 1 d . . .
H11 H -0.0576 -0.0574 0.3206 0.046 Uiso 1 1 calc R . .
C12 C 0.0124(5) 0.0306(5) 0.2369(2) 0.0302(13) Uani 1 1 d . . .
H12 H 0.0777 0.0714 0.2603 0.036 Uiso 1 1 calc R . .
H1N H -0.2753 -0.2694 0.0401 0.036 Uiso 1 1 d R . .
H3N H 0.1732 0.1220 0.0347 0.036 Uiso 1 1 d R . .
H2N H 0.0336 -0.1767 -0.0193 0.036 Uiso 1 1 d R . .

loop_
_atom_site_aniso_label
_atom_site_aniso_U_11
_atom_site_aniso_U_22
_atom_site_aniso_U_33
_atom_site_aniso_U_23
_atom_site_aniso_U_13
_atom_site_aniso_U_12
N1 0.021(2) 0.019(2) 0.023(2) -0.0013(19) 0.0041(18) -0.0022(18)
N2 0.022(2) 0.021(2) 0.019(2) 0.0028(18) -0.0034(17) -0.0047(19)
N3 0.021(2) 0.020(2) 0.017(2) -0.0002(18) -0.0004(17) -0.0049(18)
C1 0.016(3) 0.027(3) 0.033(3) 0.007(2) 0.002(2) 0.000(2)
C2 0.027(3) 0.018(3) 0.029(3) 0.002(2) 0.002(2) -0.002(2)
C3 0.025(3) 0.022(3) 0.035(3) 0.003(2) 0.001(2) 0.005(2)
C4 0.017(3) 0.025(3) 0.030(3) 0.007(2) 0.000(2) 0.007(2)
C5 0.018(3) 0.034(3) 0.022(3) -0.006(2) -0.003(2) 0.003(2)
C6 0.028(3) 0.026(3) 0.028(3) 0.000(2) -0.002(2) -0.009(2)
C7 0.017(3) 0.023(3) 0.028(3) -0.009(2) 0.003(2) -0.001(2)
C8 0.025(3) 0.018(2) 0.016(2) 0.003(2) -0.002(2) 0.006(2)
C9 0.017(3) 0.021(3) 0.024(3) 0.002(2) 0.005(2) 0.005(2)
C10 0.020(3) 0.044(3) 0.028(3) 0.009(3) 0.008(2) -0.003(3)
C11 0.030(3) 0.071(4) 0.015(3) 0.001(3) 0.007(2) 0.002(3)
C12 0.028(3) 0.045(3) 0.018(3) -0.012(3) 0.000(2) 0.003(3)

loop_
_atom_type_symbol
_atom_type_description
_atom_type_scat_dispersion_real
_atom_type_scat_dispersion_imag
_atom_type_scat_source
C C 0.0033 0.0016 'International Tables Vol C Tables 4.2.6.8 and 6.1.1.4'
H H 0.0000 0.0000 'International Tables Vol C Tables 4.2.6.8 and 6.1.1.4'
N N 0.0061 0.0033 'International Tables Vol C Tables 4.2.6.8 and 6.1.1.4'

loop_
_geom_angle_atom_site_label_1
_geom_angle_atom_site_label_2
_geom_angle_atom_site_label_3
_geom_angle
_geom_angle_site_symmetry_1
_geom_angle_site_symmetry_3
_geom_angle_publ_flag
C1 N1 C2 112.7(4) . . ?
C4 N2 C3 114.8(4) . . ?
C6 N3 C5 115.1(4) . . ?
N1 C1 C9 110.4(4) . . ?
N1 C2 C3 112.5(4) . . ?
N2 C3 C2 116.9(4) . . ?
N2 C4 C5 109.4(4) . . ?
N3 C5 C4 113.9(4) . . ?
N3 C6 C7 112.1(4) . . ?
C8 C7 C12 118.9(4) . . ?
C8 C7 C6 119.9(4) . . ?
C12 C7 C6 120.9(4) . . ?
C7 C8 C9 122.0(4) . . ?
C10 C9 C8 118.2(4) . . ?
C10 C9 C1 121.9(4) . . ?
C8 C9 C1 119.7(4) . . ?
C11 C10 C9 120.8(5) . . ?
C10 C11 C12 120.4(4) . . ?
C11 C12 C7 119.5(5) . . ?

loop_
_geom_bond_atom_site_label_1
_geom_bond_atom_site_label_2
_geom_bond_distance
_geom_bond_site_symmetry_2
_geom_bond_publ_flag
N1 C1 1.468(6) . ?
N1 C2 1.474(6) . ?
N2 C4 1.454(6) . ?
N2 C3 1.475(6) . ?
N3 C6 1.457(6) . ?
N3 C5 1.468(6) . ?
C1 C9 1.518(6) . ?
C2 C3 1.523(6) . ?
C4 C5 1.521(6) . ?
C6 C7 1.522(6) . ?
C7 C8 1.379(6) . ?
C7 C12 1.396(6) . ?
C8 C9 1.389(6) . ?
C9 C10 1.382(6) . ?
C10 C11 1.382(7) . ?
C11 C12 1.390(7) . ?

loop_
_cod_related_entry_id
_cod_related_entry_database
_cod_related_entry_code
1 ChemSpider 21141239
